data_4334893
loop_
_publ_author_name
'Samangi Abeysinghe'
'Daniel K. Unruh'
'Tori Z. Forbes'

_publ_contact_author_address
;Department of Chemistry
W374 Chemistry Building
The University of Iowa
Iowa City, IA 52242-1294
USA
;
_publ_contact_author_fax 1-319-335-1270
_publ_contact_author_name 'Forbes, Tori M.'
_publ_contact_author_phone 1-319-384-1320
_publ_section_title
;
 Surface Modification of Al30 Keggin-Type Polyaluminum Molecular Clusters
;
_journal_name_full 'Inorganic Chemistry'
_journal_page_first 5991
_journal_page_last 5999
_journal_paper_doi 10.1021/ic400321k
_journal_volume 52
_journal_year 2013
_chemical_formula_sum 'C48 H34 Al32 Cl4 N2 O132.5 S10'
_chemical_formula_weight 4084.52
_space_group_IT_number 2
_symmetry_cell_setting triclinic
_symmetry_space_group_name_Hall '-P 1'
_symmetry_space_group_name_H-M 'P -1'
_atom_sites_solution_hydrogens geom
_atom_sites_solution_primary direct
_atom_sites_solution_secondary difmap
_audit_creation_date 2011-11-28T16:00:53-00:00
_audit_creation_method 'WinGX routine CIF_UPDATE'
_cell_angle_alpha 93.312(6)
_cell_angle_beta 105.266(6)
_cell_angle_gamma 106.516(6)
_cell_formula_units_Z 1
_cell_length_a 13.952(2)
_cell_length_b 16.319(3)
_cell_length_c 23.056(4)
_cell_measurement_reflns_used 9742
_cell_measurement_temperature 210(2)
_cell_measurement_theta_max 24.93
_cell_measurement_theta_min 2.28
_cell_volume 4805.1(14)
_computing_cell_refinement 'APEX2 (Bruker AXS, 2006)'
_computing_data_collection 'Collect (Nonius BV, 1997-2000)'
_computing_data_reduction 'APEX2 (Bruker AXS, 2006)'
_computing_molecular_graphics 'CrystalMaker v2.5.0'
_computing_structure_refinement 'SHELXL-97 (Sheldrick, 2008)'
_computing_structure_solution 'SHELXS-97 (Sheldrick, 2008)'
_diffrn_ambient_temperature 210(2)
_diffrn_measured_fraction_theta_full 0.993
_diffrn_measured_fraction_theta_max 0.993
_diffrn_measurement_device_type KappaCCD
_diffrn_measurement_method 'CCD phi and omega scans'
_diffrn_radiation_monochromator graphite
_diffrn_radiation_type MoK\a
_diffrn_radiation_wavelength 0.71073
_diffrn_reflns_av_unetI/netI 0.0268
_diffrn_reflns_limit_h_max 15
_diffrn_reflns_limit_h_min -16
_diffrn_reflns_limit_k_max 19
_diffrn_reflns_limit_k_min -19
_diffrn_reflns_limit_l_max 27
_diffrn_reflns_limit_l_min 0
_diffrn_reflns_number 16894
_diffrn_reflns_theta_full 25.04
_diffrn_reflns_theta_max 25.04
_diffrn_reflns_theta_min 0.92
_exptl_absorpt_coefficient_mu 0.422
_exptl_absorpt_correction_T_max 0.964
_exptl_absorpt_correction_T_min 0.892
_exptl_absorpt_correction_type multi-scan
_exptl_absorpt_process_details SADABS
_exptl_crystal_colour colorless
_exptl_crystal_density_diffrn 1.411
_exptl_crystal_description blocky
_exptl_crystal_F_000 2038
_exptl_crystal_size_max 0.185
_exptl_crystal_size_mid 0.17
_exptl_crystal_size_min 0.095
_refine_diff_density_max 1.659
_refine_diff_density_min -0.884
_refine_diff_density_rms 0.217
_refine_ls_extinction_method none
_refine_ls_goodness_of_fit_ref 0.999
_refine_ls_hydrogen_treatment constr
_refine_ls_matrix_type full
_refine_ls_number_parameters 1056
_refine_ls_number_reflns 16894
_refine_ls_number_restraints 0
_refine_ls_restrained_S_all 0.999
_refine_ls_R_factor_all 0.1026
_refine_ls_R_factor_gt 0.0887
_refine_ls_shift/su_max 0.006
_refine_ls_shift/su_mean 0
_refine_ls_structure_factor_coef Fsqd
_refine_ls_weighting_details 'calc w=1/[\s^2^(Fo^2^)+(0.2600P)^2^+0.0000P] where P=(Fo^2^+2Fc^2^)/3'
_refine_ls_weighting_scheme calc
_refine_ls_wR_factor_gt 0.2813
_refine_ls_wR_factor_ref 0.3022
_reflns_number_gt 12671
_reflns_number_total 16894
_reflns_threshold_expression >2sigma(I)
_cod_data_source_file ic400321k_si_002.cif
_cod_data_source_block finalal32
_cod_original_cell_volume 4805.1(15)
_cod_original_formula_sum 'C48 H34 Al32 Cl4 N2 O132.50 S10'
_cod_database_code 4334893

loop_
_symmetry_equiv_pos_as_xyz
'x, y, z'
'-x, -y, -z'

loop_
_atom_site_label
_atom_site_type_symbol
_atom_site_fract_x
_atom_site_fract_y
_atom_site_fract_z
_atom_site_U_iso_or_equiv
_atom_site_adp_type
_atom_site_occupancy
_atom_site_symmetry_multiplicity
_atom_site_calc_flag
_atom_site_refinement_flags
_atom_site_disorder_assembly
_atom_site_disorder_group
Al1 Al 0.64059(11) 0.61011(9) 0.31050(6) 0.0217(3) Uani 1 1 d . . .
Al2 Al 0.67584(11) 0.43788(9) 0.11951(6) 0.0231(3) Uani 1 1 d . . .
Al3 Al 0.76093(11) 0.60873(9) 0.19841(6) 0.0228(3) Uani 1 1 d . . .
Al4 Al 0.55964(11) 0.46245(9) 0.36923(6) 0.0230(3) Uani 1 1 d . . .
Al5 Al 0.47737(11) 0.29779(9) 0.29107(6) 0.0249(3) Uani 1 1 d . . .
Al6 Al 0.92395(11) 0.47889(9) 0.36335(6) 0.0238(3) Uani 1 1 d . . .
Al7 Al 0.90438(11) 0.46957(9) 0.23398(6) 0.0253(3) Uani 1 1 d . . .
Al8 Al 0.53204(11) 0.51655(9) 0.16134(6) 0.0224(3) Uani 1 1 d . . .
Al9 Al 0.78533(11) 0.55446(9) 0.40357(6) 0.0225(3) Uani 1 1 d . . .
Al10 Al 0.61762(12) 0.21999(9) 0.24967(7) 0.0273(3) Uani 1 1 d . . .
A111 Al 0.48413(11) 0.29838(9) 0.16627(6) 0.0255(3) Uani 1 1 d . . .
A112 Al 0.63285(11) 0.59349(9) 0.06771(6) 0.0233(3) Uani 1 1 d . . .
A113 Al 0.83936(12) 0.31056(9) 0.28568(7) 0.0270(3) Uani 1 1 d . . .
A114 Al 0.68409(10) 0.43724(8) 0.26419(6) 0.0203(3) Uani 1 1 d . . .
A115 Al 0.37129(11) 0.56960(9) 0.03631(6) 0.0248(3) Uani 1 1 d . . .
Al16 Al 0.85147(13) 0.76539(10) 0.11711(7) 0.0337(4) Uani 1 1 d . A .
O1 O 0.5357(3) 0.5636(2) 0.23654(14) 0.0246(7) Uani 1 1 d . . .
O2 O 0.5834(3) 0.3343(2) 0.12403(14) 0.0260(7) Uani 1 1 d . . .
O3 O 0.7410(3) 0.6475(2) 0.26926(14) 0.0260(7) Uani 1 1 d . . .
O4 O 0.7996(2) 0.4222(2) 0.15926(14) 0.0262(7) Uani 1 1 d . . .
O5 O 0.4584(3) 0.4056(2) 0.16176(14) 0.0262(7) Uani 1 1 d . . .
O6 O 0.8769(3) 0.5746(2) 0.22878(15) 0.0277(7) Uani 1 1 d . . .
O7 O 0.5187(3) 0.1951(2) 0.17308(15) 0.0309(8) Uani 1 1 d . . .
O8 O 0.8980(3) 0.5825(2) 0.37297(14) 0.0252(7) Uani 1 1 d . . .
O9 O 0.5662(3) 0.3502(2) 0.36859(14) 0.0260(7) Uani 1 1 d . . .
O10 O 0.8129(2) 0.4278(2) 0.28294(14) 0.0231(7) Uani 1 1 d . . .
O11 O 0.6763(3) 0.5102(2) 0.43479(14) 0.0252(7) Uani 1 1 d . . .
O12 O 0.9360(3) 0.3685(2) 0.35937(15) 0.0282(7) Uani 1 1 d . . .
O13 O 0.5215(3) 0.2005(2) 0.29298(16) 0.0310(8) Uani 1 1 d . . .
O14 O 0.6725(2) 0.5024(2) 0.32505(13) 0.0218(7) Uani 1 1 d . . .
O15 O 0.3586(3) 0.4559(2) 0.00462(14) 0.0275(7) Uani 1 1 d . . .
O16 O 1.0023(3) 0.5132(2) 0.31122(15) 0.0281(7) Uani 1 1 d . . .
O17 O 0.7495(3) 0.6534(2) 0.38422(14) 0.0241(7) Uani 1 1 d . . .
O18 O 0.5409(3) 0.5686(2) 0.35257(14) 0.0241(7) Uani 1 1 d . . .
O19 O 0.8323(3) 0.4590(2) 0.41082(15) 0.0268(7) Uani 1 1 d . . .
O20 O 0.7312(3) 0.2652(2) 0.31848(15) 0.0295(8) Uani 1 1 d . . .
O21 O 0.5100(2) 0.6162(2) 0.03302(14) 0.0252(7) Uani 1 1 d . . .
O22 O 0.4582(3) 0.4050(2) 0.29903(14) 0.0269(7) Uani 1 1 d . . .
O23 O 0.3888(3) 0.2647(2) 0.21188(14) 0.0276(7) Uani 1 1 d . . .
O24 O 0.7286(3) 0.2504(2) 0.21791(15) 0.0309(8) Uani 1 1 d . . .
O25 O 0.7192(3) 0.7022(2) 0.06853(15) 0.0317(8) Uani 1 1 d . . .
O26 O 0.8720(3) 0.6126(2) 0.48706(15) 0.0300(8) Uani 1 1 d . . .
O27 O 0.5859(3) 0.3342(2) 0.24689(14) 0.0238(7) Uani 1 1 d . . .
O28 O 0.6130(3) 0.7197(2) 0.31129(17) 0.0363(9) Uani 1 1 d . . .
O29 O 0.9253(3) 0.3612(2) 0.24068(15) 0.0297(8) Uani 1 1 d . . .
O30 O 0.8067(4) 0.8586(3) 0.1412(2) 0.0536(11) Uani 1 1 d . . .
O31 O 1.0104(3) 0.5025(3) 0.19353(17) 0.0416(9) Uani 1 1 d . . .
O32 O 0.6667(2) 0.4913(2) 0.19645(13) 0.0218(7) Uani 1 1 d . . .
O33 O 0.2314(3) 0.5343(3) 0.04237(16) 0.0359(9) Uani 1 1 d . . .
O34 O 0.3735(3) 0.2465(2) 0.09222(16) 0.0380(9) Uani 1 1 d . . .
O35 O 0.3783(3) 0.6861(2) 0.06829(16) 0.0367(9) Uani 1 1 d . . .
O36 O 1.0500(3) 0.5185(2) 0.43311(16) 0.0333(8) Uani 1 1 d . . .
O37 O 0.3637(3) 0.2401(2) 0.32210(16) 0.0366(9) Uani 1 1 d . . .
O38 O 0.6294(3) 0.6218(2) 0.15099(14) 0.0252(7) Uani 1 1 d . . .
O39 O 0.4180(3) 0.5463(2) 0.11679(14) 0.0278(7) Uani 1 1 d . . .
O40 O 0.5601(2) 0.4839(2) 0.08590(13) 0.0231(7) Uani 1 1 d . . .
O41 O 0.6807(3) 0.4050(2) 0.04261(14) 0.0268(7) Uani 1 1 d . . .
O42 O 0.7475(2) 0.5600(2) 0.11707(14) 0.0248(7) Uani 1 1 d . . .
O43 O 0.8345(3) 0.7184(2) 0.18624(15) 0.0288(7) Uani 1 1 d . . .
O44 O 0.4720(3) 0.4450(2) 0.42178(16) 0.0322(8) Uani 1 1 d . . .
O45 O 0.6193(3) 0.1014(2) 0.24882(19) 0.0434(10) Uani 1 1 d . . .
O46 O 0.8924(3) 0.2151(2) 0.29529(19) 0.0430(10) Uani 1 1 d . . .
O47 O 0.9129(3) 0.6810(3) 0.09926(18) 0.0451(10) Uani 1 1 d . A .
O48 O 0.8742(4) 0.8182(3) 0.0488(2) 0.0544(11) Uani 1 1 d . . .
N1 N 1.0035(4) 0.8382(4) 0.1591(3) 0.0547(14) Uani 1 1 d . . .
H1 H 1.0040 0.8628 0.1947 0.065 Uiso 1 1 calc R A 1
O49A O 0.9683(11) 0.9276(9) 0.0158(6) 0.083(4) Uiso 0.50 1 d P A 1
C3A C 0.9540(11) 0.8816(8) 0.0557(6) 0.038(3) Uiso 0.50 1 d P A 1
C4A C 1.0308(14) 0.9074(11) 0.1209(8) 0.063(4) Uiso 0.50 1 d P A 1
H4A1 H 1.1017 0.9163 0.1191 0.075 Uiso 0.50 1 calc PR A 1
H4A2 H 1.0275 0.9612 0.1392 0.075 Uiso 0.50 1 calc PR A 1
O49B O 0.9934(10) 0.9007(9) 0.0102(6) 0.076(4) Uiso 0.50 1 d P A 2
C3B C 0.9834(14) 0.8642(11) 0.0558(8) 0.060(4) Uiso 0.50 1 d P A 2
C4B C 1.0508(12) 0.8841(11) 0.1124(7) 0.055(4) Uiso 0.50 1 d P A 2
H4B1 H 1.0724 0.9460 0.1247 0.066 Uiso 0.50 1 calc PR A 2
H4B2 H 1.1126 0.8683 0.1118 0.066 Uiso 0.50 1 calc PR A 2
O50 O 1.0550(5) 0.6353(5) 0.1283(4) 0.102(2) Uani 1 1 d . A .
C1 C 1.0089(5) 0.6921(5) 0.1290(4) 0.0629(19) Uani 1 1 d . . .
C2 C 1.0646(6) 0.7769(6) 0.1715(4) 0.084(3) Uani 1 1 d . A .
H2A H 1.0743 0.7661 0.2133 0.101 Uiso 1 1 calc R . .
H2B H 1.1331 0.8021 0.1662 0.101 Uiso 1 1 calc R . .
S1 S 0.82735(10) 1.27246(8) 0.48431(6) 0.0305(3) Uani 1 1 d . . .
O51 O 0.7421(3) 1.2924(2) 0.44083(16) 0.0341(8) Uani 1 1 d . . .
O52 O 0.8432(3) 1.3093(2) 0.54611(17) 0.0439(10) Uani 1 1 d . . .
O53 O 0.9232(3) 1.2971(2) 0.46614(17) 0.0392(9) Uani 1 1 d . . .
S2 S 0.68186(12) 0.74031(8) 0.51661(6) 0.0353(3) Uani 1 1 d . . .
O54 O 0.6205(4) 0.7181(2) 0.55836(19) 0.0498(11) Uani 1 1 d . . .
O55 O 0.6246(4) 0.7034(2) 0.45440(18) 0.0481(11) Uani 1 1 d . . .
O56 O 0.7803(4) 0.7199(3) 0.5356(2) 0.0594(12) Uani 1 1 d . . .
C5 C 0.7144(4) 0.8535(3) 0.5200(2) 0.0312(11) Uani 1 1 d . . .
C6 C 0.7331(4) 0.9807(3) 0.4712(2) 0.0275(10) Uani 1 1 d . . .
C7 C 0.7032(4) 0.8897(3) 0.4680(2) 0.0278(10) Uani 1 1 d . . .
H7A H 0.6761 0.8548 0.4305 0.033 Uiso 1 1 calc R . .
C8 C 0.7908(4) 1.1591(3) 0.4802(2) 0.0297(11) Uani 1 1 d . . .
C9 C 0.7241(4) 1.0218(3) 0.4181(2) 0.0343(12) Uani 1 1 d . . .
H9A H 0.6993 0.9883 0.3801 0.041 Uiso 1 1 calc R . .
C10 C 0.7733(4) 1.0327(3) 0.5290(2) 0.0275(10) Uani 1 1 d . . .
C11 C 0.8010(4) 1.1234(3) 0.5321(2) 0.0271(10) Uani 1 1 d . . .
H11A H 0.8262 1.1584 0.5696 0.033 Uiso 1 1 calc R . .
C12 C 0.7551(5) 0.9039(3) 0.5775(3) 0.0379(13) Uani 1 1 d . . .
H12A H 0.7623 0.8778 0.6126 0.045 Uiso 1 1 calc R . .
C13 C 0.7510(5) 1.1092(3) 0.4220(2) 0.0373(13) Uani 1 1 d . . .
H13A H 0.7433 1.1355 0.3871 0.045 Uiso 1 1 calc R . .
C14 C 0.7841(5) 0.9921(3) 0.5814(2) 0.0381(13) Uani 1 1 d . . .
H14A H 0.8114 1.0258 0.6194 0.046 Uiso 1 1 calc R . .
C15 C 0.9266(5) 0.8588(4) 0.4289(3) 0.0397(13) Uani 1 1 d . . .
H15A H 0.9038 0.8015 0.4109 0.048 Uiso 1 1 calc R . .
C16 C 0.9615(4) 1.0100(3) 0.4183(2) 0.0358(12) Uani 1 1 d . . .
H16A H 0.9617 1.0525 0.3931 0.043 Uiso 1 1 calc R . .
C17 C 0.9994(4) 1.0334(3) 0.4819(2) 0.0308(11) Uani 1 1 d . . .
C18 C 0.9630(4) 0.8799(3) 0.4908(2) 0.0346(12) Uani 1 1 d . . .
H18A H 0.9630 0.8363 0.5150 0.042 Uiso 1 1 calc R . .
C19 C 0.9244(4) 0.9248(4) 0.3936(2) 0.0363(12) Uani 1 1 d . . .
S3 S 0.86744(17) 0.89733(10) 0.31437(7) 0.0617(5) Uani 1 1 d . . .
O57 O 0.8966(4) 0.9723(3) 0.2863(2) 0.0561(12) Uani 1 1 d . . .
O58 O 0.8923(6) 0.8237(4) 0.2971(2) 0.087(2) Uani 1 1 d . . .
O59 O 0.7499(4) 0.8702(4) 0.3053(2) 0.0723(15) Uani 1 1 d . . .
S4 S 0.4118(2) -0.03607(13) 0.30832(10) 0.0737(6) Uani 1 1 d . . .
O60 O 0.3720(5) 0.0344(4) 0.2842(3) 0.0882(18) Uani 1 1 d . . .
O61 O 0.5111(6) -0.0315(4) 0.2922(3) 0.0923(19) Uani 1 1 d . . .
O62 O 0.3463(7) -0.1206(4) 0.2921(3) 0.117(3) Uani 1 1 d . . .
C20 C 0.4525(6) -0.0068(6) 0.3894(4) 0.079(3) Uani 1 1 d . . .
C21 C 0.4433(7) -0.0686(6) 0.4224(4) 0.080(2) Uiso 1 1 d . . .
H21A H 0.4148 -0.1263 0.4050 0.096 Uiso 1 1 calc R . .
C22 C 0.4900(8) 0.0801(7) 0.4115(5) 0.089(3) Uiso 1 1 d . . .
H22A H 0.4902 0.1202 0.3845 0.107 Uiso 1 1 calc R . .
C23 C 0.4815(5) -0.0422(4) 0.4914(4) 0.0582(18) Uani 1 1 d . . .
C24 C 0.5292(8) 0.1097(7) 0.4762(4) 0.085(3) Uiso 1 1 d . . .
H24A H 0.5581 0.1674 0.4934 0.102 Uiso 1 1 calc R . .
S5A S 1.2514(5) 0.5050(6) 0.2021(3) 0.0591(16) Uani 0.30 1 d P . .
S5B S 1.2250(3) 0.4352(3) 0.19052(13) 0.0689(9) Uani 0.70 1 d P . .
O63 O 1.1917(6) 0.4867(5) 0.1430(3) 0.103(2) Uiso 1 1 d . . .
O64 O 1.2511(5) 0.3621(4) 0.1651(3) 0.0595(17) Uiso 0.70 1 d P . .
O65 O 1.3101(9) 0.4809(7) 0.2378(5) 0.162(4) Uiso 1 1 d . . .
O66 O 1.1441(10) 0.4046(9) 0.2135(6) 0.128(4) Uiso 0.70 1 d P . .
O67 O 1.3377(13) 0.5846(10) 0.2080(7) 0.059(4) Uiso 0.30 1 d P . .
O68 O 1.1905(19) 0.4861(16) 0.2373(11) 0.098(7) Uiso 0.30 1 d P . .
Cl1 Cl 0.7207(3) 0.2290(2) 0.07786(13) 0.0531(9) Uani 0.50 1 d P . .
Cl2 Cl 0.3227(4) 0.5088(4) 0.4410(2) 0.0385(12) Uani 0.25 1 d P . .
Cl3 Cl 1.0094(4) 0.7142(3) 0.3195(2) 0.0355(11) Uani 0.25 1 d P . .
Cl4 Cl 0.7800(5) 1.0618(4) 0.2224(3) 0.0449(13) Uani 0.25 1 d P . .
Cl5 Cl 0.4263(5) 0.2045(5) -0.0112(3) 0.0485(15) Uani 0.25 1 d P . .
Cl6 Cl 1.1581(5) 0.4211(5) 0.3404(3) 0.0555(17) Uani 0.25 1 d P . .
Cl7 Cl 0.2020(6) 0.3365(4) 0.0438(3) 0.063(2) Uani 0.25 1 d P . .
O69 O 0.4525(15) 0.1662(13) -0.0184(9) 0.050(5) Uiso 0.25 1 d P . .

loop_
_atom_site_aniso_label
_atom_site_aniso_U_11
_atom_site_aniso_U_22
_atom_site_aniso_U_33
_atom_site_aniso_U_23
_atom_site_aniso_U_13
_atom_site_aniso_U_12
Al1 0.0269(7) 0.0244(7) 0.0140(6) 0.0031(5) 0.0056(5) 0.0085(6)
Al2 0.0261(7) 0.0287(8) 0.0130(7) 0.0003(5) 0.0043(5) 0.0081(6)
Al3 0.0252(7) 0.0265(7) 0.0142(7) 0.0019(5) 0.0035(5) 0.0066(6)
Al4 0.0271(7) 0.0245(7) 0.0162(7) 0.0020(5) 0.0057(6) 0.0069(6)
Al5 0.0287(8) 0.0249(7) 0.0174(7) 0.0014(6) 0.0052(6) 0.0046(6)
Al6 0.0273(7) 0.0231(7) 0.0198(7) 0.0014(6) 0.0044(6) 0.0087(6)
Al7 0.0258(7) 0.0301(8) 0.0191(7) 0.0011(6) 0.0049(6) 0.0096(6)
Al8 0.0252(7) 0.0286(7) 0.0131(6) 0.0030(5) 0.0050(5) 0.0086(6)
Al9 0.0279(7) 0.0224(7) 0.0160(7) 0.0029(5) 0.0047(6) 0.0075(6)
Al10 0.0317(8) 0.0225(7) 0.0239(7) -0.0002(6) 0.0048(6) 0.0064(6)
A111 0.0271(8) 0.0284(8) 0.0175(7) 0.0010(6) 0.0051(6) 0.0051(6)
A112 0.0260(7) 0.0293(8) 0.0132(6) 0.0021(5) 0.0044(5) 0.0077(6)
A113 0.0299(8) 0.0256(8) 0.0227(7) -0.0014(6) 0.0018(6) 0.0107(6)
A114 0.0245(7) 0.0220(7) 0.0131(6) 0.0009(5) 0.0034(5) 0.0074(6)
A115 0.0269(8) 0.0341(8) 0.0144(7) 0.0021(6) 0.0057(6) 0.0116(6)
Al16 0.0374(9) 0.0317(8) 0.0273(8) 0.0049(7) 0.0090(7) 0.0037(7)
O1 0.0263(17) 0.0308(18) 0.0150(15) 0.0013(13) 0.0037(13) 0.0088(14)
O2 0.0293(18) 0.0292(18) 0.0180(16) 0.0011(13) 0.0083(14) 0.0058(14)
O3 0.0302(18) 0.0308(18) 0.0158(16) 0.0025(13) 0.0055(13) 0.0088(15)
O4 0.0259(17) 0.0328(18) 0.0201(16) 0.0005(14) 0.0054(14) 0.0110(15)
O5 0.0266(17) 0.0289(18) 0.0204(16) 0.0033(14) 0.0060(14) 0.0052(14)
O6 0.0273(17) 0.0289(18) 0.0228(17) 0.0029(14) 0.0027(14) 0.0069(14)
O7 0.0335(19) 0.0306(19) 0.0230(17) -0.0033(14) 0.0041(15) 0.0065(15)
O8 0.0281(17) 0.0249(17) 0.0230(17) 0.0023(13) 0.0065(14) 0.0100(14)
O9 0.0328(18) 0.0263(17) 0.0178(16) 0.0043(13) 0.0044(14) 0.0099(14)
O10 0.0268(17) 0.0252(17) 0.0176(16) 0.0017(13) 0.0047(13) 0.0103(14)
O11 0.0292(17) 0.0289(18) 0.0147(15) 0.0011(13) 0.0043(13) 0.0070(14)
O12 0.0330(19) 0.0257(17) 0.0233(17) 0.0035(14) 0.0008(14) 0.0122(15)
O13 0.037(2) 0.0283(18) 0.0268(18) 0.0049(14) 0.0102(15) 0.0071(15)
O14 0.0298(17) 0.0235(16) 0.0129(15) 0.0018(12) 0.0060(13) 0.0100(13)
O15 0.0298(18) 0.0361(19) 0.0144(15) 0.0015(14) 0.0020(13) 0.0114(15)
O16 0.0277(18) 0.0343(19) 0.0198(17) 0.0031(14) 0.0023(14) 0.0102(15)
O17 0.0311(18) 0.0233(16) 0.0170(15) 0.0029(13) 0.0062(13) 0.0077(14)
O18 0.0303(18) 0.0251(17) 0.0183(16) 0.0034(13) 0.0075(13) 0.0102(14)
O19 0.0349(19) 0.0220(17) 0.0225(17) 0.0025(13) 0.0068(14) 0.0088(14)
O20 0.0336(19) 0.0268(18) 0.0250(18) 0.0041(14) 0.0062(15) 0.0069(15)
O21 0.0237(17) 0.0301(18) 0.0201(16) 0.0017(14) 0.0047(13) 0.0076(14)
O22 0.0320(18) 0.0270(17) 0.0200(17) 0.0020(13) 0.0058(14) 0.0082(14)
O23 0.0286(18) 0.0301(18) 0.0189(16) -0.0003(14) 0.0051(14) 0.0036(14)
O24 0.0332(19) 0.0324(19) 0.0253(18) -0.0036(15) 0.0043(15) 0.0129(16)
O25 0.0351(19) 0.0346(19) 0.0224(17) 0.0047(15) 0.0088(15) 0.0056(16)
O26 0.0345(19) 0.0325(19) 0.0193(17) 0.0008(14) 0.0041(14) 0.0088(15)
O27 0.0278(17) 0.0266(17) 0.0162(15) 0.0017(13) 0.0057(13) 0.0083(14)
O28 0.052(2) 0.0317(19) 0.034(2) 0.0096(16) 0.0163(18) 0.0218(18)
O29 0.0304(18) 0.0330(19) 0.0260(18) -0.0012(14) 0.0074(15) 0.0120(15)
O30 0.075(3) 0.035(2) 0.046(3) 0.0009(19) 0.013(2) 0.015(2)
O31 0.040(2) 0.056(3) 0.034(2) 0.0055(18) 0.0182(17) 0.0162(19)
O32 0.0234(16) 0.0242(16) 0.0148(15) 0.0018(12) 0.0022(13) 0.0059(13)
O33 0.0315(19) 0.053(2) 0.0260(18) 0.0033(17) 0.0095(15) 0.0173(17)
O34 0.038(2) 0.043(2) 0.0220(18) -0.0042(16) 0.0005(16) 0.0057(17)
O35 0.046(2) 0.042(2) 0.0250(18) 0.0007(16) 0.0099(16) 0.0184(18)
O36 0.035(2) 0.0292(18) 0.0262(18) 0.0012(15) -0.0026(15) 0.0065(15)
O37 0.037(2) 0.041(2) 0.0280(19) 0.0057(16) 0.0145(16) 0.0019(17)
O38 0.0295(18) 0.0303(18) 0.0135(15) 0.0006(13) 0.0044(13) 0.0080(14)
O39 0.0317(18) 0.040(2) 0.0148(15) 0.0036(14) 0.0071(14) 0.0152(15)
O40 0.0236(16) 0.0288(17) 0.0149(15) 0.0004(13) 0.0032(13) 0.0079(14)
O41 0.0308(18) 0.0327(18) 0.0168(16) 0.0011(14) 0.0052(14) 0.0117(15)
O42 0.0256(17) 0.0314(18) 0.0152(15) 0.0017(13) 0.0036(13) 0.0081(14)
O43 0.0295(18) 0.0316(18) 0.0216(17) 0.0033(14) 0.0069(14) 0.0046(15)
O44 0.036(2) 0.0323(19) 0.0308(19) 0.0056(15) 0.0172(16) 0.0080(16)
O45 0.053(2) 0.029(2) 0.051(2) 0.0049(18) 0.015(2) 0.0163(18)
O46 0.046(2) 0.032(2) 0.047(2) -0.0021(17) -0.0015(19) 0.0202(18)
O47 0.045(2) 0.050(2) 0.040(2) 0.0072(19) 0.0184(19) 0.0071(19)
O48 0.062(3) 0.055(3) 0.041(2) 0.015(2) 0.015(2) 0.007(2)
N1 0.045(3) 0.051(3) 0.051(3) 0.011(3) 0.009(3) -0.007(3)
O50 0.066(4) 0.106(5) 0.134(6) 0.001(4) 0.020(4) 0.039(4)
C1 0.039(4) 0.073(5) 0.077(5) 0.010(4) 0.018(4) 0.017(4)
C2 0.053(5) 0.084(6) 0.088(6) 0.006(5) -0.001(4) 0.003(4)
S1 0.0377(7) 0.0210(6) 0.0262(6) 0.0050(5) 0.0017(5) 0.0058(5)
O51 0.041(2) 0.0290(19) 0.0310(19) 0.0101(15) 0.0050(16) 0.0132(16)
O52 0.067(3) 0.029(2) 0.026(2) 0.0015(16) 0.0041(19) 0.0098(19)
O53 0.038(2) 0.033(2) 0.036(2) 0.0072(16) 0.0006(17) 0.0040(16)
S2 0.0606(9) 0.0215(6) 0.0314(7) 0.0059(5) 0.0262(7) 0.0122(6)
O54 0.083(3) 0.029(2) 0.047(2) 0.0077(18) 0.046(2) 0.007(2)
O55 0.079(3) 0.030(2) 0.034(2) -0.0023(17) 0.021(2) 0.013(2)
O56 0.075(3) 0.035(2) 0.077(3) 0.009(2) 0.027(3) 0.027(2)
C5 0.043(3) 0.021(2) 0.036(3) 0.008(2) 0.021(2) 0.010(2)
C6 0.033(3) 0.026(2) 0.023(2) 0.004(2) 0.008(2) 0.009(2)
C7 0.037(3) 0.025(2) 0.023(2) -0.0007(19) 0.011(2) 0.011(2)
C8 0.035(3) 0.021(2) 0.031(3) 0.005(2) 0.008(2) 0.007(2)
C9 0.047(3) 0.026(3) 0.025(3) 0.004(2) 0.005(2) 0.011(2)
C10 0.033(3) 0.023(2) 0.030(3) 0.002(2) 0.011(2) 0.012(2)
C11 0.031(3) 0.024(2) 0.023(2) 0.0021(19) 0.003(2) 0.008(2)
C12 0.061(4) 0.026(3) 0.034(3) 0.013(2) 0.022(3) 0.017(3)
C13 0.053(3) 0.029(3) 0.026(3) 0.007(2) 0.006(2) 0.012(2)
C14 0.059(4) 0.028(3) 0.026(3) 0.004(2) 0.011(3) 0.013(3)
C15 0.045(3) 0.029(3) 0.038(3) -0.005(2) 0.010(3) 0.006(2)
C16 0.041(3) 0.029(3) 0.032(3) -0.003(2) 0.008(2) 0.007(2)
C17 0.027(3) 0.028(3) 0.036(3) 0.004(2) 0.009(2) 0.005(2)
C18 0.039(3) 0.026(3) 0.033(3) 0.002(2) 0.004(2) 0.008(2)
C19 0.040(3) 0.035(3) 0.028(3) -0.002(2) 0.001(2) 0.012(2)
S3 0.1004(15) 0.0343(8) 0.0339(8) -0.0058(7) -0.0035(9) 0.0193(9)
O57 0.073(3) 0.050(3) 0.041(2) 0.006(2) 0.011(2) 0.017(2)
O58 0.150(6) 0.061(3) 0.045(3) -0.013(2) 0.007(3) 0.047(4)
O59 0.049(3) 0.075(4) 0.066(3) -0.001(3) -0.009(2) 0.004(3)
S4 0.0968(16) 0.0509(11) 0.0749(14) 0.0120(10) 0.0304(12) 0.0198(11)
O60 0.111(5) 0.058(3) 0.095(5) 0.023(3) 0.033(4) 0.020(3)
O61 0.121(5) 0.100(5) 0.082(4) 0.025(4) 0.052(4) 0.050(4)
O62 0.165(7) 0.054(4) 0.101(5) 0.012(3) 0.033(5) -0.011(4)
C20 0.059(5) 0.102(7) 0.096(7) 0.043(6) 0.033(5) 0.041(5)
C23 0.040(3) 0.042(3) 0.099(6) 0.016(4) 0.027(4) 0.014(3)
S5A 0.045(3) 0.107(6) 0.035(3) 0.023(4) 0.014(2) 0.034(4)
S5B 0.0589(17) 0.128(3) 0.0424(15) 0.0159(18) 0.0203(13) 0.057(2)
Cl1 0.102(3) 0.0532(18) 0.0280(14) 0.0076(12) 0.0248(15) 0.0542(19)
Cl2 0.044(3) 0.056(3) 0.027(3) 0.012(2) 0.019(2) 0.023(3)
Cl3 0.038(3) 0.026(2) 0.029(3) 0.007(2) -0.002(2) -0.001(2)
Cl4 0.062(4) 0.033(3) 0.047(3) 0.001(2) 0.015(3) 0.027(3)
Cl5 0.043(3) 0.065(4) 0.044(3) 0.039(3) 0.008(3) 0.024(3)
Cl6 0.047(3) 0.091(5) 0.043(3) 0.008(3) 0.012(3) 0.043(4)
Cl7 0.079(5) 0.047(4) 0.059(4) -0.009(3) 0.045(4) -0.007(3)

loop_
_atom_type_symbol
_atom_type_description
_atom_type_scat_dispersion_real
_atom_type_scat_dispersion_imag
_atom_type_scat_source
C C 0.0033 0.0016 'International Tables Vol C Tables 4.2.6.8 and 6.1.1.4'
N N 0.0061 0.0033 'International Tables Vol C Tables 4.2.6.8 and 6.1.1.4'
O O 0.0106 0.006 'International Tables Vol C Tables 4.2.6.8 and 6.1.1.4'
Al Al 0.0645 0.0514 'International Tables Vol C Tables 4.2.6.8 and 6.1.1.4'
S S 0.1246 0.1234 'International Tables Vol C Tables 4.2.6.8 and 6.1.1.4'
Cl Cl 0.1484 0.1585 'International Tables Vol C Tables 4.2.6.8 and 6.1.1.4'
H H 0 0 'International Tables Vol C Tables 4.2.6.8 and 6.1.1.4'

loop_
_geom_angle_atom_site_label_1
_geom_angle_atom_site_label_2
_geom_angle_atom_site_label_3
_geom_angle
_geom_angle_site_symmetry_1
_geom_angle_site_symmetry_3
O3 Al1 O1 90.88(15) . .
O3 Al1 O18 177.80(16) . .
O1 Al1 O18 89.38(15) . .
O3 Al1 O17 87.87(15) . .
O1 Al1 O17 177.35(16) . .
O18 Al1 O17 91.78(14) . .
O3 Al1 O28 91.82(16) . .
O1 Al1 O28 92.44(16) . .
O18 Al1 O28 90.34(15) . .
O17 Al1 O28 89.94(16) . .
O3 Al1 O14 94.15(14) . .
O1 Al1 O14 95.50(15) . .
O18 Al1 O14 83.65(14) . .
O17 Al1 O14 82.26(14) . .
O28 Al1 O14 169.98(15) . .
O3 Al1 Al9 91.73(11) . .
O1 Al1 Al9 138.92(12) . .
O18 Al1 Al9 86.64(11) . .
O17 Al1 Al9 38.84(10) . .
O28 Al1 Al9 128.41(13) . .
O14 Al1 Al9 43.43(10) . .
O3 Al1 Al4 139.08(12) . .
O1 Al1 Al4 92.46(11) . .
O18 Al1 Al4 38.72(10) . .
O17 Al1 Al4 86.96(11) . .
O28 Al1 Al4 128.71(13) . .
O14 Al1 Al4 44.94(10) . .
Al9 Al1 Al4 60.53(5) . .
O4 Al2 O2 100.48(16) . .
O4 Al2 O41 95.26(15) . .
O2 Al2 O41 95.13(15) . .
O4 Al2 O42 90.96(15) . .
O2 Al2 O42 165.96(16) . .
O41 Al2 O42 91.86(15) . .
O4 Al2 O40 166.10(16) . .
O2 Al2 O40 91.04(15) . .
O41 Al2 O40 91.39(14) . .
O42 Al2 O40 76.61(14) . .
O4 Al2 O32 90.79(14) . .
O2 Al2 O32 91.43(14) . .
O41 Al2 O32 170.12(16) . .
O42 Al2 O32 80.21(14) . .
O40 Al2 O32 81.09(13) . .
O4 Al2 Al3 84.84(12) . .
O2 Al2 Al3 132.64(12) . .
O41 Al2 Al3 131.54(12) . .
O42 Al2 Al3 39.80(10) . .
O40 Al2 Al3 81.61(10) . .
O32 Al2 Al3 41.24(10) . .
O4 Al2 Al8 132.57(12) . .
O2 Al2 Al8 84.83(11) . .
O41 Al2 Al8 131.50(12) . .
O42 Al2 Al8 81.43(11) . .
O40 Al2 Al8 40.24(9) . .
O32 Al2 Al8 41.79(10) . .
Al3 Al2 Al8 59.85(5) . .
O3 Al3 O6 100.44(16) . .
O3 Al3 O43 94.61(16) . .
O6 Al3 O43 95.70(16) . .
O3 Al3 O42 166.91(16) . .
O6 Al3 O42 90.50(15) . .
O43 Al3 O42 91.38(15) . .
O3 Al3 O38 91.03(15) . .
O6 Al3 O38 166.30(16) . .
O43 Al3 O38 90.75(15) . .
O42 Al3 O38 77.25(14) . .
O3 Al3 O32 91.44(15) . .
O6 Al3 O32 91.28(15) . .
O43 Al3 O32 169.78(15) . .
O42 Al3 O32 81.08(14) . .
O38 Al3 O32 80.89(14) . .
O3 Al3 Al2 132.65(12) . .
O6 Al3 Al2 84.77(12) . .
O43 Al3 Al2 132.01(12) . .
O42 Al3 Al2 40.69(10) . .
O38 Al3 Al2 81.94(11) . .
O32 Al3 Al2 41.22(9) . .
O3 Al3 Al8 84.97(12) . .
O6 Al3 Al8 133.31(12) . .
O43 Al3 Al8 130.36(12) . .
O42 Al3 Al8 82.29(11) . .
O38 Al3 Al8 39.75(10) . .
O32 Al3 Al8 42.04(10) . .
Al2 Al3 Al8 60.24(5) . .
O22 Al4 O11 169.64(17) . .
O22 Al4 O9 77.14(15) . .
O11 Al4 O9 95.76(15) . .
O22 Al4 O18 91.95(15) . .
O11 Al4 O18 94.41(15) . .
O9 Al4 O18 168.17(16) . .
O22 Al4 O44 97.11(16) . .
O11 Al4 O44 90.64(16) . .
O9 Al4 O44 92.30(15) . .
O18 Al4 O44 93.62(15) . .
O22 Al4 O14 93.19(14) . .
O11 Al4 O14 79.74(14) . .
O9 Al4 O14 94.62(14) . .
O18 Al4 O14 81.25(14) . .
O44 Al4 O14 168.66(16) . .
O22 Al4 Al5 38.40(11) . .
O11 Al4 Al5 133.14(12) . .
O9 Al4 Al5 39.37(10) . .
O18 Al4 Al5 129.11(12) . .
O44 Al4 Al5 101.40(12) . .
O14 Al4 Al5 89.62(10) . .
O22 Al4 Al1 92.83(12) . .
O11 Al4 Al1 86.97(11) . .
O9 Al4 Al1 135.38(12) . .
O18 Al4 Al1 39.30(10) . .
O44 Al4 Al1 132.28(12) . .
O14 Al4 Al1 41.95(9) . .
Al5 Al4 Al1 114.53(6) . .
O22 Al4 Al9 135.98(12) . .
O11 Al4 Al9 36.76(10) . .
O9 Al4 Al9 98.35(12) . .
O18 Al4 Al9 86.24(11) . .
O44 Al4 Al9 126.91(13) . .
O14 Al4 Al9 43.03(9) . .
Al5 Al4 Al9 119.29(6) . .
Al1 Al4 Al9 59.57(5) . .
O13 Al5 O22 169.21(17) . .
O13 Al5 O23 95.01(16) . .
O22 Al5 O23 94.25(16) . .
O13 Al5 O9 94.09(16) . .
O22 Al5 O9 76.36(15) . .
O23 Al5 O9 170.23(16) . .
O13 Al5 O37 90.50(17) . .
O22 Al5 O37 94.98(17) . .
O23 Al5 O37 90.32(16) . .
O9 Al5 O37 93.16(16) . .
O13 Al5 O27 81.13(15) . .
O22 Al5 O27 94.75(15) . .
O23 Al5 O27 81.77(14) . .
O9 Al5 O27 96.14(15) . .
O37 Al5 O27 167.89(16) . .
O13 Al5 Al4 131.71(13) . .
O22 Al5 Al4 38.01(11) . .
O23 Al5 Al4 131.34(13) . .
O9 Al5 Al4 38.97(10) . .
O37 Al5 Al4 100.48(13) . .
O27 Al5 Al4 91.63(11) . .
O13 Al5 A111 88.32(12) . .
O22 Al5 A111 95.32(11) . .
O23 Al5 A111 39.56(11) . .
O9 Al5 A111 137.39(12) . .
O37 Al5 A111 129.39(13) . .
O27 Al5 A111 42.22(10) . .
Al4 Al5 A111 117.29(6) . .
O13 Al5 Al10 37.37(11) . .
O22 Al5 Al10 138.12(12) . .
O23 Al5 Al10 86.51(12) . .
O9 Al5 Al10 98.64(12) . .
O37 Al5 Al10 126.90(13) . .
O27 Al5 Al10 43.84(10) . .
Al4 Al5 Al10 120.61(6) . .
A111 Al5 Al10 60.13(5) . .
O8 Al6 O16 94.28(16) . .
O8 Al6 O12 171.81(17) . .
O16 Al6 O12 93.77(16) . .
O8 Al6 O19 76.24(15) . .
O16 Al6 O19 169.35(16) . .
O12 Al6 O19 95.60(16) . .
O8 Al6 O36 91.31(16) . .
O16 Al6 O36 90.67(16) . .
O12 Al6 O36 90.06(15) . .
O19 Al6 O36 94.36(16) . .
O8 Al6 O10 97.62(15) . .
O16 Al6 O10 80.44(14) . .
O12 Al6 O10 82.29(14) . .
O19 Al6 O10 95.81(15) . .
O36 Al6 O10 167.81(16) . .
O8 Al6 Al9 38.56(11) . .
O16 Al6 Al9 130.54(12) . .
O12 Al6 Al9 133.32(13) . .
O19 Al6 Al9 39.10(10) . .
O36 Al6 Al9 101.61(12) . .
O10 Al6 Al9 90.53(10) . .
O8 Al6 Al7 97.28(12) . .
O16 Al6 Al7 39.17(11) . .
O12 Al6 Al7 88.06(12) . .
O19 Al6 Al7 136.12(12) . .
O36 Al6 Al7 129.42(13) . .
O10 Al6 Al7 41.28(10) . .
Al9 Al6 Al7 115.76(6) . .
O8 Al6 A113 141.38(12) . .
O16 Al6 A113 86.02(12) . .
O12 Al6 A113 38.03(11) . .
O19 Al6 A113 98.30(12) . .
O36 Al6 A113 127.31(12) . .
O10 Al6 A113 44.27(9) . .
Al9 Al6 A113 119.88(6) . .
Al7 Al6 A113 60.04(5) . .
O6 Al7 O29 176.74(17) . .
O6 Al7 O4 89.74(15) . .
O29 Al7 O4 89.59(15) . .
O6 Al7 O16 90.87(15) . .
O29 Al7 O16 89.59(16) . .
O4 Al7 O16 176.16(16) . .
O6 Al7 O31 92.36(17) . .
O29 Al7 O31 90.84(17) . .
O4 Al7 O31 91.53(16) . .
O16 Al7 O31 92.23(17) . .
O6 Al7 O10 94.93(15) . .
O29 Al7 O10 81.94(15) . .
O4 Al7 O10 94.38(15) . .
O16 Al7 O10 81.79(15) . .
O31 Al7 O10 170.62(17) . .
O6 Al7 Al6 93.20(12) . .
O29 Al7 Al6 85.19(12) . .
O4 Al7 Al6 138.25(12) . .
O16 Al7 Al6 37.92(11) . .
O31 Al7 Al6 129.86(14) . .
O10 Al7 Al6 43.87(10) . .
O6 Al7 A113 139.20(12) . .
O29 Al7 A113 37.65(11) . .
O4 Al7 A113 91.65(12) . .
O16 Al7 A113 85.41(12) . .
O31 Al7 A113 128.33(14) . .
O10 Al7 A113 44.31(10) . .
Al6 Al7 A113 60.36(5) . .
O5 Al8 O1 99.07(16) . .
O5 Al8 O39 95.34(16) . .
O1 Al8 O39 96.94(15) . .
O5 Al8 O38 165.94(16) . .
O1 Al8 O38 92.02(15) . .
O39 Al8 O38 91.84(15) . .
O5 Al8 O40 91.00(15) . .
O1 Al8 O40 167.20(16) . .
O39 Al8 O40 89.92(14) . .
O38 Al8 O40 76.91(14) . .
O5 Al8 O32 90.48(15) . .
O1 Al8 O32 91.29(14) . .
O39 Al8 O32 169.03(15) . .
O38 Al8 O32 80.61(14) . .
O40 Al8 O32 80.67(13) . .
O5 Al8 Al3 131.85(12) . .
O1 Al8 Al3 85.56(11) . .
O39 Al8 Al3 131.92(13) . .
O38 Al8 Al3 40.12(10) . .
O40 Al8 Al3 81.82(11) . .
O32 Al8 Al3 41.38(10) . .
O5 Al8 Al2 84.22(12) . .
O1 Al8 Al2 132.40(12) . .
O39 Al8 Al2 130.24(11) . .
O38 Al8 Al2 81.91(11) . .
O40 Al8 Al2 40.49(10) . .
O32 Al8 Al2 41.11(9) . .
Al3 Al8 Al2 59.92(5) . .
O11 Al9 O8 171.19(16) . .
O11 Al9 O19 94.66(16) . .
O8 Al9 O19 76.57(15) . .
O11 Al9 O17 95.04(15) . .
O8 Al9 O17 93.62(15) . .
O19 Al9 O17 169.11(16) . .
O11 Al9 O26 88.38(15) . .
O8 Al9 O26 92.96(15) . .
O19 Al9 O26 93.51(15) . .
O17 Al9 O26 91.70(15) . .
O11 Al9 O14 81.45(14) . .
O8 Al9 O14 98.28(15) . .
O19 Al9 O14 94.99(15) . .
O17 Al9 O14 81.58(14) . .
O26 Al9 O14 167.23(15) . .
O11 Al9 Al6 132.69(12) . .
O8 Al9 Al6 38.56(10) . .
O19 Al9 Al6 39.44(11) . .
O17 Al9 Al6 129.92(12) . .
O26 Al9 Al6 102.19(11) . .
O14 Al9 Al6 90.42(10) . .
O11 Al9 Al1 87.36(11) . .
O8 Al9 Al1 98.36(12) . .
O19 Al9 Al1 136.26(12) . .
O17 Al9 Al1 39.55(10) . .
O26 Al9 Al1 130.23(12) . .
O14 Al9 Al1 42.04(9) . .
Al6 Al9 Al1 116.53(6) . .
O11 Al9 Al4 36.88(10) . .
O8 Al9 Al4 142.45(12) . .
O19 Al9 Al4 97.93(12) . .
O17 Al9 Al4 86.92(11) . .
O26 Al9 Al4 124.58(12) . .
O14 Al9 Al4 44.61(10) . .
Al6 Al9 Al4 120.38(6) . .
Al1 Al9 Al4 59.90(5) . .
O24 Al10 O13 170.64(17) . .
O24 Al10 O20 77.24(16) . .
O13 Al10 O20 93.70(17) . .
O24 Al10 O7 93.06(16) . .
O13 Al10 O7 95.56(17) . .
O20 Al10 O7 167.25(17) . .
O24 Al10 O45 92.09(17) . .
O13 Al10 O45 91.15(17) . .
O20 Al10 O45 96.01(17) . .
O7 Al10 O45 92.56(18) . .
O24 Al10 O27 96.87(15) . .
O13 Al10 O27 80.96(15) . .
O20 Al10 O27 91.99(15) . .
O7 Al10 O27 80.85(15) . .
O45 Al10 O27 169.12(18) . .
O24 Al10 A113 39.08(11) . .
O13 Al10 A113 131.62(13) . .
O20 Al10 A113 38.74(11) . .
O7 Al10 A113 130.15(13) . .
O45 Al10 A113 100.32(14) . .
O27 Al10 A113 90.53(11) . .
O24 Al10 A111 96.47(12) . .
O13 Al10 A111 87.99(12) . .
O20 Al10 A111 132.93(12) . .
O7 Al10 A111 39.02(11) . .
O45 Al10 A111 131.02(14) . .
O27 Al10 A111 41.83(10) . .
A113 Al10 A111 116.22(6) . .
O24 Al10 Al5 139.79(13) . .
O13 Al10 Al5 37.75(11) . .
O20 Al10 Al5 95.80(12) . .
O7 Al10 Al5 86.25(12) . .
O45 Al10 Al5 128.11(14) . .
O27 Al10 Al5 43.29(10) . .
A113 Al10 Al5 119.48(6) . .
A111 Al10 Al5 59.43(5) . .
O2 A111 O7 88.76(16) . .
O2 A111 O23 177.53(16) . .
O7 A111 O23 91.33(16) . .
O2 A111 O5 89.21(15) . .
O7 A111 O5 176.42(17) . .
O23 A111 O5 90.57(15) . .
O2 A111 O34 92.26(16) . .
O7 A111 O34 91.37(17) . .
O23 A111 O34 90.21(16) . .
O5 A111 O34 91.65(16) . .
O2 A111 O27 94.86(15) . .
O7 A111 O27 82.61(15) . .
O23 A111 O27 82.71(14) . .
O5 A111 O27 94.63(15) . .
O34 A111 O27 170.57(17) . .
O2 A111 Al5 138.62(12) . .
O7 A111 Al5 86.89(12) . .
O23 A111 Al5 38.94(10) . .
O5 A111 Al5 92.70(11) . .
O34 A111 Al5 128.96(13) . .
O27 A111 Al5 43.78(10) . .
O2 A111 Al10 92.21(12) . .
O7 A111 Al10 38.69(11) . .
O23 A111 Al10 86.33(12) . .
O5 A111 Al10 138.51(12) . .
O34 A111 Al10 129.68(13) . .
O27 A111 Al10 43.93(10) . .
Al5 A111 Al10 60.44(5) . .
O25 A112 O21 95.81(17) . .
O25 A112 O15 96.78(16) . 2_665
O21 A112 O15 95.08(15) . 2_665
O25 A112 O40 167.03(16) . .
O21 A112 O40 92.23(15) . .
O15 A112 O40 92.61(15) 2_665 .
O25 A112 O42 92.02(16) . .
O21 A112 O42 167.69(16) . .
O15 A112 O42 93.41(15) 2_665 .
O40 A112 O42 78.47(14) . .
O25 A112 O38 92.25(15) . .
O21 A112 O38 93.41(15) . .
O15 A112 O38 166.90(16) 2_665 .
O40 A112 O38 77.10(14) . .
O42 A112 O38 76.76(14) . .
O29 A113 O20 167.75(17) . .
O29 A113 O12 93.29(16) . .
O20 A113 O12 95.35(16) . .
O29 A113 O24 94.31(16) . .
O20 A113 O24 76.71(16) . .
O12 A113 O24 171.88(17) . .
O29 A113 O46 94.03(18) . .
O20 A113 O46 94.72(18) . .
O12 A113 O46 89.54(16) . .
O24 A113 O46 92.79(17) . .
O29 A113 O10 79.67(15) . .
O20 A113 O10 93.05(15) . .
O12 A113 O10 81.35(14) . .
O24 A113 O10 97.19(15) . .
O46 A113 O10 168.54(17) . .
O29 A113 Al10 130.72(13) . .
O20 A113 Al10 38.87(11) . .
O12 A113 Al10 133.49(13) . .
O24 A113 Al10 38.41(11) . .
O46 A113 Al10 99.87(14) . .
O10 A113 Al10 91.46(11) . .
O29 A113 Al7 38.61(11) . .
O20 A113 Al7 133.16(12) . .
O12 A113 Al7 87.46(12) . .
O24 A113 Al7 96.70(13) . .
O46 A113 Al7 132.11(15) . .
O10 A113 Al7 41.07(9) . .
Al10 A113 Al7 116.23(6) . .
O29 A113 Al6 85.21(12) . .
O20 A113 Al6 96.34(12) . .
O12 A113 Al6 37.75(10) . .
O24 A113 Al6 140.33(12) . .
O46 A113 Al6 126.85(14) . .
O10 A113 Al6 43.61(9) . .
Al10 A113 Al6 120.33(6) . .
Al7 A113 Al6 59.60(5) . .
O14 A114 O27 111.01(16) . .
O14 A114 O10 109.42(16) . .
O27 A114 O10 111.94(16) . .
O14 A114 O32 108.82(15) . .
O27 A114 O32 108.17(16) . .
O10 A114 O32 107.36(16) . .
O41 A115 O21 90.46(15) 2_665 .
O41 A115 O15 91.22(15) 2_665 .
O21 A115 O15 93.91(15) . .
O41 A115 O39 176.87(16) 2_665 .
O21 A115 O39 91.83(15) . .
O15 A115 O39 90.75(15) . .
O41 A115 O33 89.02(16) 2_665 .
O21 A115 O33 174.12(17) . .
O15 A115 O33 91.96(17) . .
O39 A115 O33 88.48(16) . .
O41 A115 O35 88.04(15) 2_665 .
O21 A115 O35 88.26(16) . .
O15 A115 O35 177.71(17) . .
O39 A115 O35 89.90(16) . .
O33 A115 O35 85.87(17) . .
O43 Al16 O25 94.69(16) . .
O43 Al16 O48 177.2(2) . .
O25 Al16 O48 87.95(19) . .
O43 Al16 O30 89.75(18) . .
O25 Al16 O30 93.3(2) . .
O48 Al16 O30 89.1(2) . .
O43 Al16 O47 89.74(17) . .
O25 Al16 O47 93.81(18) . .
O48 Al16 O47 91.1(2) . .
O30 Al16 O47 172.8(2) . .
O43 Al16 N1 93.3(2) . .
O25 Al16 N1 171.5(2) . .
O48 Al16 N1 84.1(2) . .
O30 Al16 N1 89.5(2) . .
O47 Al16 N1 83.5(2) . .
Al8 O1 Al1 135.02(19) . .
Al2 O2 A111 135.59(19) . .
Al3 O3 Al1 135.5(2) . .
Al2 O4 Al7 135.93(19) . .
Al8 O5 A111 137.3(2) . .
Al3 O6 Al7 135.9(2) . .
A111 O7 Al10 102.29(17) . .
Al6 O8 Al9 102.88(17) . .
Al4 O9 Al5 101.66(16) . .
A114 O10 Al7 120.90(17) . .
A114 O10 Al6 124.32(17) . .
Al7 O10 Al6 94.86(15) . .
A114 O10 A113 122.23(18) . .
Al7 O10 A113 94.62(14) . .
Al6 O10 A113 92.12(13) . .
Al9 O11 Al4 106.36(16) . .
Al6 O12 A113 104.22(16) . .
Al10 O13 Al5 104.88(18) . .
A114 O14 Al1 119.45(17) . .
A114 O14 Al9 125.26(18) . .
Al1 O14 Al9 94.54(14) . .
A114 O14 Al4 123.85(18) . .
Al1 O14 Al4 93.11(13) . .
Al9 O14 Al4 92.35(13) . .
A112 O15 A115 134.04(19) 2_665 .
Al6 O16 Al7 102.90(17) . .
Al9 O17 Al1 101.61(16) . .
Al4 O18 Al1 101.97(16) . .
Al9 O19 Al6 101.46(16) . .
A113 O20 Al10 102.39(17) . .
A112 O21 A115 133.56(19) . .
Al4 O22 Al5 103.59(17) . .
Al5 O23 A111 101.49(17) . .
Al10 O24 A113 102.52(17) . .
A112 O25 Al16 132.9(2) . .
A114 O27 A111 120.07(17) . .
A114 O27 Al5 123.89(17) . .
A111 O27 Al5 94.01(15) . .
A114 O27 Al10 123.82(18) . .
A111 O27 Al10 94.24(14) . .
Al5 O27 Al10 92.87(14) . .
A113 O29 Al7 103.75(17) . .
A114 O32 Al2 120.26(17) . .
A114 O32 Al3 120.02(17) . .
Al2 O32 Al3 97.54(14) . .
A114 O32 Al8 119.96(17) . .
Al2 O32 Al8 97.11(14) . .
Al3 O32 Al8 96.58(14) . .
Al8 O38 Al3 100.12(16) . .
Al8 O38 A112 101.50(15) . .
Al3 O38 A112 101.26(15) . .
Al8 O39 A115 135.38(19) . .
A112 O40 Al8 102.36(15) . .
A112 O40 Al2 101.61(15) . .
Al8 O40 Al2 99.27(14) . .
Al2 O41 A115 136.07(19) . 2_665
A112 O42 Al3 102.73(16) . .
A112 O42 Al2 100.74(16) . .
Al3 O42 Al2 99.51(15) . .
Al16 O43 Al3 132.6(2) . .
C1 O47 Al16 117.9(5) . .
C3A O48 Al16 119.3(6) . .
C3B O48 Al16 113.8(7) . .
C4A N1 C2 120.4(9) . .
C2 N1 C4B 99.4(9) . .
C4A N1 Al16 106.6(7) . .
C2 N1 Al16 106.7(4) . .
C4A N1 H1 105.7 . .
C4B N1 Al16 109.3(7) . .
C4B N1 H1 124.9 . .
Al16 N1 H1 105.7 . .
O49A C3A O48 123.8(13) . .
O49A C3A C4A 120.2(13) . .
O48 C3A C4A 115.6(11) . .
N1 C4A C3A 110.4(12) . .
N1 C4A H4A1 109.6 . .
C3A C4A H4A1 109.6 . .
N1 C4A H4A2 109.6 . .
C3A C4A H4A2 109.5 . .
H4A1 C4A H4A2 108.1 . .
C4B C3B O49B 127.4(16) . .
C4B C3B O48 118.1(14) . .
O49B C3B O48 111.0(14) . .
C3B C4B N1 112.7(13) . .
C3B C4B H4B1 109.0 . .
N1 C4B H4B1 109.0 . .
C3B C4B H4B2 109.1 . .
N1 C4B H4B2 109.1 . .
H4B1 C4B H4B2 107.8 . .
O50 C1 O47 124.4(8) . .
O50 C1 C2 119.7(7) . .
O47 C1 C2 115.7(7) . .
N1 C2 C1 110.8(6) . .
N1 C2 H2A 109.5 . .
C1 C2 H2A 109.5 . .
N1 C2 H2B 109.5 . .
C1 C2 H2B 109.5 . .
H2A C2 H2B 108.1 . .
O52 S1 O53 112.5(2) . .
O52 S1 O51 112.1(2) . .
O53 S1 O51 111.2(2) . .
O52 S1 C8 108.3(2) . .
O53 S1 C8 105.5(2) . .
O51 S1 C8 106.8(2) . .
O55 S2 O54 113.3(3) . .
O55 S2 O56 111.2(3) . .
O54 S2 O56 112.1(3) . .
O55 S2 C5 107.1(2) . .
O54 S2 C5 105.6(2) . .
O56 S2 C5 107.1(3) . .
C7 C5 C12 121.9(5) . .
C7 C5 S2 120.1(4) . .
C12 C5 S2 118.0(4) . .
C7 C6 C9 122.0(5) . .
C7 C6 C10 119.2(4) . .
C9 C6 C10 118.9(4) . .
C5 C7 C6 119.7(5) . .
C5 C7 H7A 120.1 . .
C6 C7 H7A 120.1 . .
C11 C8 C13 122.7(5) . .
C11 C8 S1 119.4(4) . .
C13 C8 S1 117.9(4) . .
C13 C9 C6 121.2(5) . .
C13 C9 H9A 119.4 . .
C6 C9 H9A 119.4 . .
C14 C10 C11 122.1(5) . .
C14 C10 C6 118.8(5) . .
C11 C10 C6 119.1(4) . .
C8 C11 C10 119.6(5) . .
C8 C11 H11A 120.2 . .
C10 C11 H11A 120.2 . .
C14 C12 C5 119.1(5) . .
C14 C12 H12A 120.5 . .
C5 C12 H12A 120.5 . .
C9 C13 C8 118.6(5) . .
C9 C13 H13A 120.7 . .
C8 C13 H13A 120.7 . .
C12 C14 C10 121.3(5) . .
C12 C14 H14A 119.3 . .
C10 C14 H14A 119.3 . .
C18 C15 C19 118.6(5) . .
C18 C15 H15A 120.7 . .
C19 C15 H15A 120.7 . .
C19 C16 C17 120.1(5) . .
C19 C16 H16A 120.0 . .
C17 C16 H16A 120.0 . .
C17 C17 C18 120.1(6) 2_776 2_776
C17 C17 C16 117.9(6) 2_776 .
C18 C17 C16 122.0(5) 2_776 .
C15 C18 C17 120.9(5) . 2_776
C15 C18 H18A 119.5 . .
C17 C18 H18A 119.5 2_776 .
C16 C19 C15 122.3(5) . .
C16 C19 S3 118.9(4) . .
C15 C19 S3 118.7(4) . .
O58 S3 O57 118.9(4) . .
O58 S3 O59 107.6(4) . .
O57 S3 O59 109.1(3) . .
O58 S3 C19 106.7(3) . .
O57 S3 C19 108.8(3) . .
O59 S3 C19 104.9(3) . .
O62 S4 O60 118.9(5) . .
O62 S4 O61 108.1(5) . .
O60 S4 O61 109.3(4) . .
O62 S4 C20 110.3(5) . .
O60 S4 C20 104.4(4) . .
O61 S4 C20 104.9(4) . .
C21 C20 C22 125.2(10) . .
C21 C20 S4 117.8(8) . .
C22 C20 S4 117.0(7) . .
C20 C21 C23 116.9(9) . .
C20 C21 H21A 121.6 . .
C23 C21 H21A 121.6 . .
C24 C22 C20 120.9(10) . .
C24 C22 H22A 119.6 . .
C20 C22 H22A 119.6 . .
C23 C23 C24 131.7(11) 2_656 2_656
C23 C23 C21 113.9(9) 2_656 .
C24 C23 C21 114.4(7) 2_656 .
C23 C24 C22 111.4(9) 2_656 .
C23 C24 H24A 124.3 2_656 .
C22 C24 H24A 124.3 . .
S5B S5A O65 74.7(8) . .
S5B S5A O63 73.3(6) . .
O65 S5A O63 141.9(10) . .
S5B S5A O68 81.6(12) . .
O65 S5A O68 85.9(12) . .
O63 S5A O68 109.2(12) . .
S5B S5A O67 145.0(9) . .
O65 S5A O67 87.7(10) . .
O63 S5A O67 107.4(8) . .
O68 S5A O67 127.7(14) . .
O65 S5A O66 85.0(8) . .
O63 S5A O66 84.4(6) . .
O67 S5A O66 167.6(9) . .
S5A S5B O66 106.8(7) . .
S5A S5B O65 55.5(6) . .
O66 S5B O65 107.7(8) . .
S5A S5B O64 143.4(5) . .
O66 S5B O64 109.4(7) . .
O65 S5B O64 107.0(6) . .
S5A S5B O63 62.0(5) . .
O66 S5B O63 107.1(6) . .
O65 S5B O63 114.4(7) . .
O64 S5B O63 111.2(4) . .
S5A S5B O68 55.4(10) . .
O66 S5B O68 52.7(9) . .
O65 S5B O68 69.8(10) . .
O64 S5B O68 155.9(10) . .
O63 S5B O68 91.0(9) . .
S5A O65 O67 52.9(8) . .
S5B O65 O67 97.9(9) . .
S5A O65 O68 50.6(10) . .
S5B O65 O68 60.9(10) . .
O67 O65 O68 89.9(11) . .
O68 O66 S5B 72.4(13) . .
O66 O68 S5A 96.8(17) . .
O66 O68 S5B 54.9(11) . .
O66 O68 O65 93.0(15) . .

loop_
_geom_bond_atom_site_label_1
_geom_bond_atom_site_label_2
_geom_bond_distance
_geom_bond_site_symmetry_2
Al1 O3 1.877(3) .
Al1 O1 1.879(3) .
Al1 O18 1.893(3) .
Al1 O17 1.894(3) .
Al1 O28 1.933(4) .
Al1 O14 1.958(3) .
Al1 Al9 2.9143(19) .
Al1 Al4 2.924(2) .
Al2 O4 1.826(3) .
Al2 O2 1.839(4) .
Al2 O41 1.847(3) .
Al2 O42 1.971(4) .
Al2 O40 1.968(3) .
Al2 O32 1.982(3) .
Al2 Al3 2.981(2) .
Al2 Al8 2.991(2) .
Al3 O3 1.835(3) .
Al3 O6 1.838(4) .
Al3 O43 1.871(4) .
Al3 O42 1.935(3) .
Al3 O38 1.950(3) .
Al3 O32 1.982(3) .
Al3 Al8 2.979(2) .
Al4 O22 1.834(3) .
Al4 O11 1.841(3) .
Al4 O9 1.859(3) .
Al4 O18 1.870(3) .
Al4 O44 1.915(4) .
Al4 O14 2.068(3) .
Al4 Al5 2.895(2) .
Al4 Al9 2.942(2) .
Al5 O13 1.859(4) .
Al5 O22 1.850(3) .
Al5 O23 1.863(3) .
Al5 O9 1.875(3) .
Al5 O37 1.934(4) .
Al5 O27 2.014(3) .
Al5 A111 2.904(2) .
Al5 Al10 2.934(2) .
Al6 O8 1.841(3) .
Al6 O16 1.837(4) .
Al6 O12 1.854(3) .
Al6 O19 1.866(4) .
Al6 O36 1.960(4) .
Al6 O10 2.026(3) .
Al6 Al9 2.879(2) .
Al6 Al7 2.914(2) .
Al6 A113 2.936(2) .
Al7 O6 1.864(4) .
Al7 O29 1.880(4) .
Al7 O4 1.892(3) .
Al7 O16 1.888(3) .
Al7 O31 1.918(4) .
Al7 O10 1.929(3) .
Al7 A113 2.927(2) .
Al8 O5 1.813(4) .
Al8 O1 1.837(3) .
Al8 O39 1.860(3) .
Al8 O38 1.935(4) .
Al8 O40 1.957(3) .
Al8 O32 2.008(3) .
Al9 O11 1.835(3) .
Al9 O8 1.841(3) .
Al9 O19 1.853(3) .
Al9 O17 1.866(3) .
Al9 O26 1.995(4) .
Al9 O14 2.010(3) .
Al10 O24 1.839(4) .
Al10 O13 1.842(4) .
Al10 O20 1.857(4) .
Al10 O7 1.871(4) .
Al10 O45 1.941(4) .
Al10 O27 2.035(3) .
Al10 A113 2.890(2) .
Al10 A111 2.925(2) .
A111 O2 1.877(3) .
A111 O7 1.885(4) .
A111 O23 1.888(3) .
A111 O5 1.886(4) .
A111 O34 1.928(4) .
A111 O27 1.956(3) .
A112 O25 1.835(4) .
A112 O21 1.840(3) .
A112 O15 1.857(3) 2_665
A112 O40 1.919(3) .
A112 O42 1.940(3) .
A112 O38 1.965(3) .
A113 O29 1.840(4) .
A113 O20 1.851(4) .
A113 O12 1.866(4) .
A113 O24 1.866(4) .
A113 O46 1.906(4) .
A113 O10 2.051(3) .
A114 O14 1.781(3) .
A114 O27 1.785(3) .
A114 O10 1.787(3) .
A114 O32 1.832(3) .
A115 O41 1.890(3) 2_665
A115 O21 1.892(3) .
A115 O15 1.896(4) .
A115 O39 1.897(3) .
A115 O33 1.916(4) .
A115 O35 1.965(4) .
Al16 O43 1.850(4) .
Al16 O25 1.849(4) .
Al16 O48 1.895(4) .
Al16 O30 1.908(5) .
Al16 O47 1.895(5) .
Al16 N1 2.050(6) .
O47 C1 1.289(8) .
O48 C3A 1.253(13) .
O48 C3B 1.455(18) .
N1 C4A 1.499(17) .
N1 C2 1.482(11) .
N1 C4B 1.532(16) .
N1 H1 0.9100 .
O49A C3A 1.240(17) .
C3A C4A 1.55(2) .
C4A H4A1 0.9700 .
C4A H4A2 0.9700 .
O49B C3B 1.26(2) .
C3B C4B 1.35(2) .
C4B H4B1 0.9700 .
C4B H4B2 0.9700 .
O50 C1 1.272(9) .
C1 C2 1.518(12) .
C2 H2A 0.9700 .
C2 H2B 0.9700 .
S1 O52 1.449(4) .
S1 O53 1.461(4) .
S1 O51 1.469(4) .
S1 C8 1.763(5) .
S2 O55 1.443(4) .
S2 O54 1.446(4) .
S2 O56 1.467(5) .
S2 C5 1.764(5) .
C5 C7 1.358(7) .
C5 C12 1.403(8) .
C6 C7 1.416(7) .
C6 C9 1.423(7) .
C6 C10 1.420(7) .
C7 H7A 0.9300 .
C8 C11 1.353(7) .
C8 C13 1.413(7) .
C9 C13 1.358(7) .
C9 H9A 0.9300 .
C10 C14 1.404(7) .
C10 C11 1.412(7) .
C11 H11A 0.9300 .
C12 C14 1.371(7) .
C12 H12A 0.9300 .
C13 H13A 0.9300 .
C14 H14A 0.9300 .
C15 C18 1.368(8) .
C15 C19 1.391(8) .
C15 H15A 0.9300 .
C16 C19 1.366(7) .
C16 C17 1.410(8) .
C16 H16A 0.9300 .
C17 C17 1.412(10) 2_776
C17 C18 1.405(7) 2_776
C18 H18A 0.9300 .
C19 S3 1.762(5) .
S3 O58 1.407(5) .
S3 O57 1.424(5) .
S3 O59 1.525(6) .
S4 O62 1.386(7) .
S4 O60 1.488(6) .
S4 O61 1.510(7) .
S4 C20 1.798(10) .
C20 C21 1.296(12) .
C20 C22 1.377(13) .
C21 C23 1.530(12) .
C21 H21A 0.9300 .
C22 C24 1.447(13) .
C22 H22A 0.9300 .
C23 C23 1.322(13) 2_656
C23 C24 1.361(12) 2_656
C24 H24A 0.9300 .
S5A S5B 1.085(8) .
S5A O65 1.169(13) .
S5A O63 1.362(10) .
S5A O68 1.31(2) .
S5A O67 1.469(18) .
S5A O66 1.963(15) .
S5B O66 1.352(13) .
S5B O65 1.369(12) .
S5B O64 1.475(8) .
S5B O63 1.478(8) .
S5B O68 1.58(2) .
O65 O67 1.840(19) .
O65 O68 1.69(3) .
O66 O68 1.31(2) .
Cl5 O69 0.839(19) .
